data_4103026
loop_
_publ_author_name
'Zuo Xiao'
'Yutaka Matsuo'
'Eiichi Nakamura'

_publ_contact_author 'MATSUO, Yutaka'
_publ_contact_author_email matsuo@chem.s.u-tokyo.ac.jp
_publ_section_title
;
 Copper-Catalyzed Formal [4 + 2] Annulation between Alkyne and Fullerene
 Bromide
;
_journal_name_full 'Journal of the American Chemical Society'
_journal_page_first 12234
_journal_page_last 12236
_journal_paper_doi 10.1021/ja1056399
_journal_volume 132
_journal_year 2010
_chemical_compound_source 'synthesis as described'
_chemical_formula_moiety 'C98 H29 Br, 1.5(C S2)'
_chemical_formula_sum 'C99.5 H29 Br S3'
_chemical_formula_weight 1400.31
_chemical_name_systematic
;
 C60Ph4CHCC6H4BrC6H3
;
_space_group_IT_number 15
_symmetry_cell_setting monoclinic
_symmetry_Int_Tables_number 15
_symmetry_space_group_name_Hall '-C 2yc'
_symmetry_space_group_name_H-M 'C 1 2/c 1'
_atom_sites_solution_hydrogens geom
_atom_sites_solution_primary direct
_atom_sites_solution_secondary difmap
_audit_creation_date 2009-03-25T16:48:33-00:00
_cell_angle_alpha 90
_cell_angle_beta 129.5250(10)
_cell_angle_gamma 90
_cell_formula_units_Z 8
_cell_length_a 34.6322(6)
_cell_length_b 17.6805(3)
_cell_length_c 25.6132(5)
_cell_measurement_reflns_used 67912
_cell_measurement_temperature 123(2)
_cell_measurement_theta_max 71.88
_cell_measurement_theta_min 3.00
_cell_measurement_wavelength 1.54187
_cell_volume 12097.3(4)
_computing_molecular_graphics 'Ortep-3 for Windows (Farrugia, 1997)'
_computing_structure_refinement 'SHELXL-97 (Sheldrick, 1997)'
_computing_structure_solution 'SHELXS-86 (Sheldrick, 1986)'
_diffrn_ambient_temperature 123(2)
_diffrn_measured_fraction_theta_full 0.983
_diffrn_measured_fraction_theta_max 0.983
_diffrn_radiation_monochromator graphite
_diffrn_radiation_probe x-ray
_diffrn_radiation_type CuK\a
_diffrn_radiation_wavelength 1.54187
_diffrn_reflns_av_R_equivalents 0.0938
_diffrn_reflns_av_unetI/netI 0.0538
_diffrn_reflns_limit_h_max 41
_diffrn_reflns_limit_h_min -42
_diffrn_reflns_limit_k_max 21
_diffrn_reflns_limit_k_min -21
_diffrn_reflns_limit_l_max 31
_diffrn_reflns_limit_l_min -30
_diffrn_reflns_number 67912
_diffrn_reflns_theta_full 71.88
_diffrn_reflns_theta_max 71.88
_diffrn_reflns_theta_min 3
_exptl_absorpt_coefficient_mu 2.359
_exptl_absorpt_correction_type none
_exptl_crystal_colour orange
_exptl_crystal_density_diffrn 1.538
_exptl_crystal_density_method 'not measured'
_exptl_crystal_description prism
_exptl_crystal_F_000 5672
_exptl_crystal_size_max 0.5
_exptl_crystal_size_mid 0.2
_exptl_crystal_size_min 0.2
_refine_diff_density_max 1.921
_refine_diff_density_min -1.611
_refine_diff_density_rms 0.135
_refine_ls_extinction_method none
_refine_ls_goodness_of_fit_ref 1.083
_refine_ls_hydrogen_treatment constr
_refine_ls_matrix_type full
_refine_ls_number_parameters 920
_refine_ls_number_reflns 11668
_refine_ls_number_restraints 0
_refine_ls_restrained_S_all 1.083
_refine_ls_R_factor_all 0.0904
_refine_ls_R_factor_gt 0.0839
_refine_ls_shift/su_max 0.004
_refine_ls_shift/su_mean 0
_refine_ls_structure_factor_coef Fsqd
_refine_ls_weighting_details 'calc w=1/[\s^2^(Fo^2^)+(0.1682P)^2^+36.3540P] where P=(Fo^2^+2Fc^2^)/3'
_refine_ls_weighting_scheme calc
_refine_ls_wR_factor_gt 0.2623
_refine_ls_wR_factor_ref 0.269
_reflns_number_gt 10014
_reflns_number_total 11668
_reflns_threshold_expression >2sigma(I)
_cod_data_source_file ja1056399_si_003.cif
_cod_data_source_block annulation_alkyneBr
_cod_depositor_comments
;

2021-09-13
Z value and formula fixed to values more according to usual
chemical conventions.                 miguel
;
_cod_original_formula_sum 'C199 H58 Br2 S6'
_cod_original_formula_weight 2800.63
_cod_original_formula_moiety 'C199 H58 Br2 S6'
_cod_original_formula_units_Z 4
_cod_database_code 4103026

loop_
_symmetry_equiv_pos_as_xyz
'x, y, z'
'-x, y, -z+1/2'
'x+1/2, y+1/2, z'
'-x+1/2, y+1/2, -z+1/2'
'-x, -y, -z'
'x, -y, z-1/2'
'-x+1/2, -y+1/2, -z'
'x+1/2, -y+1/2, z-1/2'

loop_
_atom_site_label
_atom_site_type_symbol
_atom_site_fract_x
_atom_site_fract_y
_atom_site_fract_z
_atom_site_U_iso_or_equiv
_atom_site_adp_type
_atom_site_occupancy
_atom_site_symmetry_multiplicity
_atom_site_calc_flag
_atom_site_refinement_flags
C1 C 0.33636(13) 0.0780(2) 0.93228(17) 0.0303(7) Uani 1 1 d .
C2 C 0.37583(13) 0.0748(2) 1.01033(17) 0.0299(7) Uani 1 1 d .
C3 C 0.35361(13) 0.0516(2) 1.03541(17) 0.0300(7) Uani 1 1 d .
C4 C 0.30304(13) 0.0245(2) 0.98019(18) 0.0308(7) Uani 1 1 d .
C5 C 0.29417(13) 0.0315(2) 0.92129(18) 0.0307(7) Uani 1 1 d .
C6 C 0.35464(13) 0.0499(2) 0.89318(18) 0.0310(7) Uani 1 1 d .
C7 C 0.43175(13) 0.0793(2) 1.05030(18) 0.0314(7) Uani 1 1 d .
C8 C 0.38061(13) 0.0327(2) 1.10911(18) 0.0303(7) Uani 1 1 d .
C9 C 0.27241(13) -0.0232(2) 0.99132(18) 0.0313(7) Uani 1 1 d .
C10 C 0.25536(13) -0.0131(2) 0.85806(18) 0.0319(7) Uani 1 1 d .
C11 C 0.40830(13) 0.0189(2) 0.94224(19) 0.0328(8) Uani 1 1 d .
C12 C 0.44265(13) 0.0333(2) 1.00983(19) 0.0315(7) Uani 1 1 d .
C13 C 0.45618(13) 0.0266(2) 1.11248(18) 0.0313(7) Uani 1 1 d .
C14 C 0.43332(13) 0.0057(2) 1.13857(17) 0.0324(7) Uani 1 1 d .
C15 C 0.35792(14) -0.0411(2) 1.11043(18) 0.0322(7) Uani 1 1 d .
C16 C 0.31014(14) -0.0655(2) 1.05899(18) 0.0324(7) Uani 1 1 d .
C17 C 0.25139(13) -0.0886(2) 0.94067(19) 0.0328(8) Uani 1 1 d .
C18 C 0.24370(13) -0.0844(2) 0.88120(18) 0.0331(8) Uani 1 1 d .
C19 C 0.28340(13) -0.0504(2) 0.83626(17) 0.0316(7) Uani 1 1 d .
C20 C 0.32695(14) -0.0228(2) 0.85294(18) 0.0326(8) Uani 1 1 d .
C21 C 0.41173(14) -0.0491(2) 0.91485(19) 0.0347(8) Uani 1 1 d .
C22 C 0.48111(13) -0.0223(2) 1.05294(19) 0.0336(8) Uani 1 1 d .
C23 C 0.48901(13) -0.0263(2) 1.11566(19) 0.0334(8) Uani 1 1 d .
C24 C 0.44280(13) -0.0669(2) 1.16892(17) 0.0336(8) Uani 1 1 d .
C25 C 0.39711(14) -0.0952(2) 1.15248(18) 0.0339(8) Uani 1 1 d .
C26 C 0.30060(14) -0.1454(2) 1.04811(19) 0.0345(8) Uani 1 1 d .
C27 C 0.26486(13) -0.1589(2) 0.97569(19) 0.0343(8) Uani 1 1 d .
C28 C 0.25009(13) -0.1516(2) 0.85556(18) 0.0351(8) Uani 1 1 d .
C29 C 0.27414(13) -0.1302(2) 0.82745(18) 0.0341(8) Uani 1 1 d .
C30 C 0.36209(13) -0.0750(2) 0.86031(18) 0.0336(8) Uani 1 1 d .
C31 C 0.45022(13) -0.1009(2) 0.95505(19) 0.0345(8) Uani 1 1 d .
C32 C 0.48598(13) -0.0874(2) 1.02684(19) 0.0342(8) Uani 1 1 d .
C33 C 0.50084(13) -0.0960(2) 1.14850(18) 0.0348(8) Uani 1 1 d .
C34 C 0.47702(13) -0.1170(2) 1.17606(18) 0.0346(8) Uani 1 1 d .
C35 C 0.38748(14) -0.1731(2) 1.14428(19) 0.0349(8) Uani 1 1 d .
C36 C 0.33796(15) -0.1988(2) 1.0906(2) 0.0363(8) Uani 1 1 d .
C37 C 0.26798(14) -0.2253(2) 0.9489(2) 0.0373(8) Uani 1 1 d .
C38 C 0.26063(14) -0.2213(2) 0.8872(2) 0.0370(8) Uani 1 1 d .
C39 C 0.30673(14) -0.1808(2) 0.83141(18) 0.0366(8) Uani 1 1 d .
C40 C 0.35213(14) -0.1518(2) 0.84795(19) 0.0357(8) Uani 1 1 d .
C41 C 0.44002(14) -0.1809(2) 0.9440(2) 0.0372(8) Uani 1 1 d .
C42 C 0.49772(13) -0.1592(2) 1.0607(2) 0.0365(8) Uani 1 1 d .
C43 C 0.50510(13) -0.1640(2) 1.12053(19) 0.0365(8) Uani 1 1 d .
C44 C 0.46653(14) -0.1969(2) 1.16620(18) 0.0358(8) Uani 1 1 d .
C45 C 0.42300(15) -0.2248(2) 1.15085(19) 0.0370(8) Uani 1 1 d .
C46 C 0.34163(15) -0.2667(2) 1.0624(2) 0.0387(8) Uani 1 1 d .
C47 C 0.30767(15) -0.2798(2) 0.9933(2) 0.0379(8) Uani 1 1 d .
C48 C 0.29528(15) -0.2730(2) 0.8925(2) 0.0385(8) Uani 1 1 d .
C49 C 0.31809(15) -0.2528(2) 0.8649(2) 0.0390(8) Uani 1 1 d .
C50 C 0.39166(14) -0.2060(2) 0.89120(19) 0.0369(8) Uani 1 1 d .
C51 C 0.46916(14) -0.2177(2) 1.0095(2) 0.0378(8) Uani 1 1 d .
C52 C 0.48409(14) -0.2263(2) 1.13147(19) 0.0365(8) Uani 1 1 d .
C53 C 0.39423(15) -0.2826(2) 1.0998(2) 0.0390(8) Uani 1 1 d .
C54 C 0.32457(15) -0.3095(2) 0.9582(2) 0.0386(8) Uani 1 1 d .
C55 C 0.37066(15) -0.2683(2) 0.9021(2) 0.0385(8) Uani 1 1 d .
C56 C 0.44886(15) -0.2774(2) 1.0198(2) 0.0392(9) Uani 1 1 d .
C57 C 0.45667(15) -0.2822(2) 1.0824(2) 0.0383(8) Uani 1 1 d .
C58 C 0.41078(15) -0.3109(2) 1.0658(2) 0.0390(8) Uani 1 1 d .
C59 C 0.37508(16) -0.3248(2) 0.9939(2) 0.0404(9) Uani 1 1 d .
C60 C 0.39866(15) -0.3038(2) 0.9652(2) 0.0395(9) Uani 1 1 d .
C61 C 0.35193(13) 0.1083(2) 0.84606(18) 0.0339(8) Uani 1 1 d .
C62 C 0.33075(13) 0.1799(2) 0.83447(19) 0.0368(8) Uani 1 1 d .
C63 C 0.32661(16) 0.2271(3) 0.7871(2) 0.0451(10) Uani 1 1 d .
H63 H 0.3109 0.275 0.7772 0.054 Uiso 1 1 calc R
C64 C 0.34484(15) 0.2057(3) 0.7543(2) 0.0455(10) Uani 1 1 d .
H64 H 0.3414 0.2385 0.7222 0.055 Uiso 1 1 calc R
C65 C 0.36783(14) 0.1368(3) 0.7685(2) 0.0412(9) Uani 1 1 d .
H65 H 0.3817 0.1225 0.7478 0.049 Uiso 1 1 calc R
C66 C 0.37067(14) 0.0883(2) 0.81321(19) 0.0373(8) Uani 1 1 d .
H66 H 0.3858 0.04 0.8218 0.045 Uiso 1 1 calc R
C67 C 0.45056(13) 0.1612(2) 1.06646(19) 0.0339(8) Uani 1 1 d .
C68 C 0.44660(14) 0.2052(2) 1.0186(2) 0.0409(9) Uani 1 1 d .
H68 H 0.4343 0.1833 0.9767 0.049 Uiso 1 1 calc R
C69 C 0.46027(17) 0.2807(3) 1.0310(3) 0.0483(10) Uani 1 1 d .
H69 H 0.4575 0.3105 0.9979 0.058 Uiso 1 1 calc R
C70 C 0.47820(16) 0.3128(3) 1.0928(3) 0.0533(11) Uani 1 1 d .
H70 H 0.4878 0.3645 1.1018 0.064 Uiso 1 1 calc R
C71 C 0.48193(19) 0.2696(3) 1.1402(3) 0.0549(11) Uani 1 1 d .
H71 H 0.4938 0.2917 1.1819 0.066 Uiso 1 1 calc R
C72 C 0.46851(16) 0.1941(3) 1.1279(2) 0.0467(10) Uani 1 1 d .
H72 H 0.4715 0.1645 1.1613 0.056 Uiso 1 1 calc R
C73 C 0.38276(13) 0.0958(2) 1.15233(19) 0.0335(8) Uani 1 1 d .
C74 C 0.36748(15) 0.1692(2) 1.1291(2) 0.0413(9) Uani 1 1 d .
H74 H 0.3545 0.1817 1.0845 0.05 Uiso 1 1 calc R
C75 C 0.37095(17) 0.2249(3) 1.1703(2) 0.0471(10) Uani 1 1 d .
H75 H 0.3596 0.2747 1.1535 0.056 Uiso 1 1 calc R
C76 C 0.39097(17) 0.2074(3) 1.2360(2) 0.0458(10) Uani 1 1 d .
H76 H 0.3937 0.2454 1.2644 0.055 Uiso 1 1 calc R
C77 C 0.40708(15) 0.1341(3) 1.2603(2) 0.0411(9) Uani 1 1 d .
H77 H 0.4209 0.1222 1.3054 0.049 Uiso 1 1 calc R
C78 C 0.40292(14) 0.0783(2) 1.21882(19) 0.0365(8) Uani 1 1 d .
H78 H 0.4137 0.0282 1.2354 0.044 Uiso 1 1 calc R
C79 C 0.23192(14) 0.0225(2) 0.98521(19) 0.0346(8) Uani 1 1 d .
C80 C 0.23674(16) 0.1002(3) 0.9962(2) 0.0440(9) Uani 1 1 d .
H80 H 0.2662 0.1252 1.01 0.053 Uiso 1 1 calc R
C81 C 0.19841(17) 0.1414(3) 0.9869(2) 0.0502(10) Uani 1 1 d .
H81 H 0.2021 0.1944 0.9947 0.06 Uiso 1 1 calc R
C82 C 0.15555(18) 0.1061(3) 0.9667(2) 0.0543(12) Uani 1 1 d .
H82 H 0.1294 0.1346 0.9597 0.065 Uiso 1 1 calc R
C83 C 0.15080(19) 0.0290(3) 0.9565(3) 0.0581(13) Uani 1 1 d .
H83 H 0.1214 0.0042 0.9431 0.07 Uiso 1 1 calc R
C84 C 0.18887(16) -0.0130(3) 0.9658(2) 0.0473(10) Uani 1 1 d .
H84 H 0.1853 -0.0662 0.9588 0.057 Uiso 1 1 calc R
C85 C 0.20858(13) 0.0303(2) 0.80152(19) 0.0331(8) Uani 1 1 d .
C86 C 0.17411(15) 0.0553(3) 0.8088(2) 0.0424(9) Uani 1 1 d .
H86 H 0.1802 0.0467 0.8501 0.051 Uiso 1 1 calc R
C87 C 0.13145(16) 0.0924(3) 0.7569(2) 0.0464(10) Uani 1 1 d .
H87 H 0.1084 0.1093 0.7629 0.056 Uiso 1 1 calc R
C88 C 0.12143(16) 0.1054(2) 0.6962(2) 0.0447(9) Uani 1 1 d .
H88 H 0.0915 0.1305 0.6602 0.054 Uiso 1 1 calc R
C89 C 0.15530(17) 0.0817(3) 0.6886(2) 0.0475(10) Uani 1 1 d .
H89 H 0.1489 0.0907 0.6472 0.057 Uiso 1 1 calc R
C90 C 0.19894(16) 0.0444(2) 0.7410(2) 0.0418(9) Uani 1 1 d .
H90 H 0.2222 0.0286 0.7352 0.05 Uiso 1 1 calc R
C91 C 0.31653(13) 0.1585(2) 0.91523(18) 0.0333(8) Uani 1 1 d .
H91 H 0.3052 0.1781 0.9379 0.04 Uiso 1 1 calc R
C92 C 0.31351(14) 0.2043(2) 0.8714(2) 0.0364(8) Uani 1 1 d .
C93 C 0.29499(15) 0.2835(2) 0.8634(2) 0.0390(9) Uani 1 1 d .
C94 C 0.24691(15) 0.2970(3) 0.8404(2) 0.0417(9) Uani 1 1 d .
H94 H 0.2249 0.2558 0.8277 0.05 Uiso 1 1 calc R
C95 C 0.23084(16) 0.3712(3) 0.8359(2) 0.0432(9) Uani 1 1 d .
H95 H 0.1982 0.3805 0.8209 0.052 Uiso 1 1 calc R
C96 C 0.26254(17) 0.4298(3) 0.8532(2) 0.0442(9) Uani 1 1 d .
C97 C 0.31098(18) 0.4177(3) 0.8759(2) 0.0486(10) Uani 1 1 d .
H97 H 0.3327 0.4591 0.8878 0.058 Uiso 1 1 calc R
C98 C 0.32638(17) 0.3445(3) 0.8806(2) 0.0471(10) Uani 1 1 d .
H98 H 0.3592 0.3355 0.896 0.056 Uiso 1 1 calc R
C101 C 0.5 0.5 1 0.248(17) Uani 1 2 d S
C102 C 0.4144(5) 0.3843(7) 0.7865(7) 0.138(4) Uiso 1 1 d .
Br1 Br 0.24081(2) 0.53085(3) 0.84607(3) 0.0550(2) Uani 1 1 d .
S1 S 0.4556(2) 0.5106(3) 0.9997(3) 0.221(2) Uani 1 1 d .
S2 S 0.4204(2) 0.3887(4) 0.8492(4) 0.242(2) Uiso 1 1 d .
S3 S 0.4013(3) 0.3711(5) 0.7206(5) 0.297(4) Uiso 1 1 d .

loop_
_atom_site_aniso_label
_atom_site_aniso_U_11
_atom_site_aniso_U_22
_atom_site_aniso_U_33
_atom_site_aniso_U_23
_atom_site_aniso_U_13
_atom_site_aniso_U_12
C1 0.0285(16) 0.0433(19) 0.0272(17) 0.0010(14) 0.0215(15) 0.0001(14)
C2 0.0289(17) 0.0383(18) 0.0291(17) -0.0011(14) 0.0215(15) -0.0005(14)
C3 0.0308(17) 0.0381(18) 0.0283(17) 0.0003(14) 0.0222(15) 0.0019(14)
C4 0.0296(17) 0.0389(19) 0.0323(18) 0.0014(14) 0.0236(15) 0.0009(14)
C5 0.0264(16) 0.042(2) 0.0292(17) 0.0016(14) 0.0204(15) 0.0009(14)
C6 0.0298(17) 0.045(2) 0.0291(17) -0.0001(15) 0.0236(15) -0.0023(15)
C7 0.0290(17) 0.0414(19) 0.0297(17) -0.0021(15) 0.0214(15) -0.0026(14)
C8 0.0303(17) 0.042(2) 0.0246(16) 0.0000(14) 0.0205(15) 0.0005(14)
C9 0.0296(17) 0.043(2) 0.0302(17) 0.0020(15) 0.0233(15) -0.0010(14)
C10 0.0269(16) 0.046(2) 0.0293(17) -0.0008(15) 0.0210(15) -0.0029(15)
C11 0.0316(18) 0.044(2) 0.0350(18) 0.0015(15) 0.0269(16) -0.0024(15)
C12 0.0275(16) 0.0420(19) 0.0349(18) -0.0019(15) 0.0246(15) -0.0041(14)
C13 0.0270(16) 0.0411(19) 0.0266(17) -0.0056(14) 0.0174(14) -0.0053(14)
C14 0.0309(17) 0.044(2) 0.0237(16) -0.0014(15) 0.0181(14) 0.0023(15)
C15 0.0377(18) 0.043(2) 0.0283(17) 0.0019(15) 0.0269(16) 0.0028(15)
C16 0.0371(18) 0.0417(19) 0.0342(18) 0.0043(15) 0.0300(16) 0.0036(15)
C17 0.0267(16) 0.045(2) 0.0342(18) 0.0001(15) 0.0229(15) -0.0028(14)
C18 0.0248(16) 0.046(2) 0.0321(18) 0.0007(15) 0.0199(15) -0.0010(14)
C19 0.0294(17) 0.045(2) 0.0248(16) 0.0004(15) 0.0195(14) -0.0010(15)
C20 0.0331(18) 0.045(2) 0.0270(17) -0.0005(14) 0.0226(15) -0.0007(15)
C21 0.0347(18) 0.050(2) 0.0350(18) -0.0009(16) 0.0293(17) -0.0010(16)
C22 0.0234(16) 0.047(2) 0.0344(18) -0.0022(15) 0.0202(15) -0.0038(14)
C23 0.0240(16) 0.045(2) 0.0301(18) -0.0043(15) 0.0169(15) -0.0037(14)
C24 0.0338(18) 0.045(2) 0.0235(16) 0.0000(15) 0.0192(15) 0.0026(15)
C25 0.0395(19) 0.043(2) 0.0282(17) 0.0028(15) 0.0260(16) 0.0040(15)
C26 0.0362(18) 0.044(2) 0.0388(19) 0.0025(16) 0.0313(17) -0.0014(15)
C27 0.0313(17) 0.044(2) 0.0403(19) 0.0016(16) 0.0285(16) -0.0039(15)
C28 0.0271(16) 0.050(2) 0.0290(17) -0.0054(15) 0.0182(14) -0.0075(15)
C29 0.0297(17) 0.049(2) 0.0257(16) -0.0036(15) 0.0186(14) -0.0039(15)
C30 0.0342(18) 0.049(2) 0.0300(17) -0.0025(15) 0.0263(16) -0.0026(15)
C31 0.0318(17) 0.049(2) 0.0382(19) -0.0016(16) 0.0293(16) -0.0010(15)
C32 0.0251(16) 0.048(2) 0.0376(19) -0.0015(16) 0.0237(15) -0.0020(14)
C33 0.0251(16) 0.049(2) 0.0290(17) -0.0014(15) 0.0166(14) 0.0015(15)
C34 0.0301(17) 0.047(2) 0.0248(16) 0.0002(15) 0.0167(14) 0.0010(15)
C35 0.0420(19) 0.042(2) 0.0329(18) 0.0062(15) 0.0298(17) 0.0044(16)
C36 0.043(2) 0.042(2) 0.0393(19) 0.0065(16) 0.0331(18) 0.0005(16)
C37 0.0331(18) 0.046(2) 0.042(2) -0.0035(17) 0.0279(17) -0.0083(15)
C38 0.0321(18) 0.046(2) 0.0368(19) -0.0072(16) 0.0238(16) -0.0092(15)
C39 0.0361(18) 0.049(2) 0.0282(17) -0.0081(16) 0.0222(16) -0.0069(16)
C40 0.0376(19) 0.049(2) 0.0307(17) -0.0048(16) 0.0265(16) -0.0005(16)
C41 0.0365(19) 0.050(2) 0.040(2) -0.0043(17) 0.0314(17) 0.0018(16)
C42 0.0279(17) 0.048(2) 0.040(2) -0.0020(17) 0.0248(16) 0.0015(15)
C43 0.0251(16) 0.048(2) 0.0355(19) 0.0000(16) 0.0190(15) 0.0031(15)
C44 0.0361(18) 0.045(2) 0.0298(18) 0.0065(15) 0.0224(16) 0.0071(15)
C45 0.042(2) 0.042(2) 0.0348(19) 0.0069(16) 0.0278(17) 0.0047(16)
C46 0.045(2) 0.040(2) 0.047(2) 0.0062(17) 0.0369(19) -0.0014(16)
C47 0.041(2) 0.0379(19) 0.047(2) 0.0007(16) 0.0330(18) -0.0051(16)
C48 0.0387(19) 0.041(2) 0.040(2) -0.0094(16) 0.0275(17) -0.0097(16)
C49 0.039(2) 0.047(2) 0.0364(19) -0.0093(17) 0.0271(17) -0.0042(16)
C50 0.0397(19) 0.049(2) 0.0355(19) -0.0061(16) 0.0300(17) 0.0008(16)
C51 0.0347(18) 0.049(2) 0.041(2) -0.0031(17) 0.0297(17) 0.0046(16)
C52 0.0323(18) 0.044(2) 0.0338(18) 0.0037(16) 0.0214(16) 0.0057(15)
C53 0.044(2) 0.038(2) 0.043(2) 0.0056(16) 0.0314(18) 0.0014(16)
C54 0.042(2) 0.0371(19) 0.043(2) -0.0035(16) 0.0300(18) -0.0054(16)
C55 0.043(2) 0.040(2) 0.042(2) -0.0110(17) 0.0319(18) -0.0038(16)
C56 0.038(2) 0.043(2) 0.044(2) -0.0023(17) 0.0297(18) 0.0063(16)
C57 0.0390(19) 0.041(2) 0.042(2) 0.0031(17) 0.0293(18) 0.0068(16)
C58 0.044(2) 0.0361(19) 0.045(2) 0.0039(16) 0.0320(19) 0.0033(16)
C59 0.046(2) 0.0350(19) 0.049(2) -0.0019(17) 0.0349(19) -0.0020(16)
C60 0.043(2) 0.040(2) 0.047(2) -0.0062(17) 0.0344(19) -0.0001(16)
C61 0.0295(17) 0.050(2) 0.0291(17) 0.0024(16) 0.0220(15) -0.0020(15)
C62 0.0306(17) 0.052(2) 0.0344(18) 0.0070(17) 0.0238(16) 0.0032(16)
C63 0.044(2) 0.058(3) 0.047(2) 0.017(2) 0.035(2) 0.0132(19)
C64 0.041(2) 0.066(3) 0.039(2) 0.016(2) 0.0307(19) 0.0074(19)
C65 0.0367(19) 0.064(3) 0.0345(19) 0.0023(18) 0.0280(17) -0.0010(18)
C66 0.0352(19) 0.053(2) 0.0329(18) 0.0045(16) 0.0261(16) 0.0024(16)
C67 0.0270(16) 0.0399(19) 0.0393(19) -0.0026(16) 0.0232(16) -0.0014(14)
C68 0.0350(19) 0.048(2) 0.049(2) 0.0010(18) 0.0316(18) 0.0024(16)
C69 0.045(2) 0.046(2) 0.067(3) 0.006(2) 0.042(2) 0.0054(18)
C70 0.041(2) 0.043(2) 0.073(3) -0.008(2) 0.035(2) -0.0018(18)
C71 0.055(3) 0.050(3) 0.053(3) -0.013(2) 0.031(2) -0.005(2)
C72 0.043(2) 0.053(2) 0.039(2) -0.0049(18) 0.0235(19) -0.0044(18)
C73 0.0331(17) 0.045(2) 0.0303(17) -0.0019(15) 0.0238(15) 0.0011(15)
C74 0.045(2) 0.049(2) 0.0339(19) 0.0015(17) 0.0273(18) 0.0031(17)
C75 0.054(2) 0.045(2) 0.045(2) -0.0008(18) 0.033(2) 0.0061(19)
C76 0.052(2) 0.052(2) 0.043(2) -0.0103(19) 0.035(2) -0.0010(19)
C77 0.041(2) 0.056(2) 0.0335(19) -0.0027(17) 0.0272(17) 0.0021(17)
C78 0.0378(19) 0.048(2) 0.0312(18) 0.0003(16) 0.0254(16) 0.0022(16)
C79 0.0345(18) 0.049(2) 0.0312(18) 0.0045(15) 0.0258(16) 0.0051(15)
C80 0.045(2) 0.055(2) 0.045(2) -0.0040(19) 0.034(2) 0.0014(18)
C81 0.051(2) 0.060(3) 0.048(2) 0.004(2) 0.035(2) 0.013(2)
C82 0.047(2) 0.075(3) 0.054(3) 0.014(2) 0.039(2) 0.022(2)
C83 0.043(2) 0.074(3) 0.073(3) 0.011(3) 0.044(3) 0.009(2)
C84 0.041(2) 0.056(3) 0.061(3) 0.009(2) 0.041(2) 0.0049(19)
C85 0.0280(17) 0.041(2) 0.0308(18) -0.0008(14) 0.0189(15) -0.0037(14)
C86 0.038(2) 0.058(2) 0.039(2) 0.0046(18) 0.0279(18) 0.0044(18)
C87 0.040(2) 0.055(3) 0.049(2) 0.0033(19) 0.031(2) 0.0055(18)
C88 0.039(2) 0.046(2) 0.041(2) 0.0055(18) 0.0220(18) 0.0041(17)
C89 0.054(2) 0.052(2) 0.039(2) 0.0110(19) 0.030(2) 0.0107(19)
C90 0.046(2) 0.051(2) 0.038(2) 0.0068(18) 0.0312(19) 0.0068(18)
C91 0.0284(16) 0.047(2) 0.0307(17) 0.0029(15) 0.0217(15) 0.0022(14)
C92 0.0309(17) 0.048(2) 0.0366(19) 0.0069(16) 0.0243(16) 0.0032(15)
C93 0.039(2) 0.050(2) 0.038(2) 0.0103(17) 0.0289(17) 0.0075(17)
C94 0.042(2) 0.052(2) 0.041(2) 0.0043(18) 0.0306(18) 0.0036(17)
C95 0.040(2) 0.058(3) 0.040(2) 0.0080(18) 0.0288(18) 0.0117(18)
C96 0.054(2) 0.048(2) 0.040(2) 0.0087(18) 0.035(2) 0.0099(19)
C97 0.051(2) 0.048(2) 0.056(3) 0.012(2) 0.038(2) 0.0041(19)
C98 0.045(2) 0.055(3) 0.056(3) 0.012(2) 0.039(2) 0.0066(19)
C101 0.103(11) 0.116(13) 0.38(4) -0.031(18) 0.088(17) 0.054(10)
Br1 0.0741(4) 0.0513(3) 0.0568(3) 0.0126(2) 0.0497(3) 0.0189(2)
S1 0.229(5) 0.143(3) 0.197(5) -0.007(3) 0.092(4) 0.032(3)

loop_
_atom_type_symbol
_atom_type_description
_atom_type_scat_dispersion_real
_atom_type_scat_dispersion_imag
_atom_type_scat_source
C C 0.0181 0.0091 'International Tables Vol C Tables 4.2.6.8 and 6.1.1.4'
H H 0 0 'International Tables Vol C Tables 4.2.6.8 and 6.1.1.4'
Br Br -0.6763 1.2805 'International Tables Vol C Tables 4.2.6.8 and 6.1.1.4'
S S 0.3331 0.5567 'International Tables Vol C Tables 4.2.6.8 and 6.1.1.4'

loop_
_geom_angle_atom_site_label_1
_geom_angle_atom_site_label_2
_geom_angle_atom_site_label_3
_geom_angle
_geom_angle_site_symmetry_3
C91 C1 C5 104.2(3) .
C91 C1 C2 105.8(3) .
C5 C1 C2 99.9(3) .
C91 C1 C6 114.0(3) .
C5 C1 C6 115.9(3) .
C2 C1 C6 115.5(3) .
C3 C2 C7 124.8(3) .
C3 C2 C1 109.0(3) .
C7 C2 C1 124.9(3) .
C2 C3 C4 109.6(3) .
C2 C3 C8 125.1(3) .
C4 C3 C8 122.7(3) .
C5 C4 C3 109.5(3) .
C5 C4 C9 125.2(3) .
C3 C4 C9 123.4(3) .
C4 C5 C10 124.6(3) .
C4 C5 C1 109.5(3) .
C10 C5 C1 124.7(3) .
C11 C6 C20 99.4(3) .
C11 C6 C61 108.5(3) .
C20 C6 C61 109.4(3) .
C11 C6 C1 111.1(3) .
C20 C6 C1 111.0(3) .
C61 C6 C1 116.1(3) .
C2 C7 C67 112.0(3) .
C2 C7 C12 105.9(3) .
C67 C7 C12 115.9(3) .
C2 C7 C13 106.9(3) .
C67 C7 C13 115.5(3) .
C12 C7 C13 99.6(3) .
C3 C8 C15 107.2(3) .
C3 C8 C73 116.4(3) .
C15 C8 C73 113.1(3) .
C3 C8 C14 106.1(3) .
C15 C8 C14 100.9(3) .
C73 C8 C14 111.8(3) .
C4 C9 C17 105.8(3) .
C4 C9 C79 113.0(3) .
C17 C9 C79 113.5(3) .
C4 C9 C16 106.7(3) .
C17 C9 C16 101.0(3) .
C79 C9 C16 115.7(3) .
C5 C10 C85 116.0(3) .
C5 C10 C19 106.0(3) .
C85 C10 C19 113.8(3) .
C5 C10 C18 106.6(3) .
C85 C10 C18 113.2(3) .
C19 C10 C18 99.7(3) .
C12 C11 C21 120.0(3) .
C12 C11 C6 126.6(3) .
C21 C11 C6 109.4(3) .
C11 C12 C22 118.6(3) .
C11 C12 C7 124.3(3) .
C22 C12 C7 110.3(3) .
C14 C13 C23 118.6(3) .
C14 C13 C7 123.7(3) .
C23 C13 C7 110.2(3) .
C13 C14 C24 120.2(3) .
C13 C14 C8 123.3(3) .
C24 C14 C8 109.6(3) .
C16 C15 C25 119.8(4) .
C16 C15 C8 124.6(3) .
C25 C15 C8 109.3(3) .
C15 C16 C26 118.9(3) .
C15 C16 C9 124.5(3) .
C26 C16 C9 109.4(3) .
C18 C17 C27 120.0(4) .
C18 C17 C9 123.5(3) .
C27 C17 C9 109.7(3) .
C17 C18 C28 118.9(4) .
C17 C18 C10 123.7(3) .
C28 C18 C10 110.0(3) .
C20 C19 C29 119.4(3) .
C20 C19 C10 123.9(3) .
C29 C19 C10 110.4(3) .
C19 C20 C30 119.0(3) .
C19 C20 C6 126.7(3) .
C30 C20 C6 109.4(3) .
C31 C21 C30 120.1(4) .
C31 C21 C11 122.0(3) .
C30 C21 C11 108.8(3) .
C32 C22 C12 122.0(3) .
C32 C22 C23 119.7(4) .
C12 C22 C23 108.2(3) .
C33 C23 C13 121.8(3) .
C33 C23 C22 119.1(3) .
C13 C23 C22 108.7(3) .
C34 C24 C14 121.6(3) .
C34 C24 C25 120.0(4) .
C14 C24 C25 108.9(3) .
C35 C25 C15 121.5(4) .
C35 C25 C24 119.8(3) .
C15 C25 C24 109.0(3) .
C36 C26 C16 121.8(4) .
C36 C26 C27 119.8(4) .
C16 C26 C27 108.3(3) .
C37 C27 C17 121.3(3) .
C37 C27 C26 119.7(4) .
C17 C27 C26 109.3(3) .
C38 C28 C18 121.7(3) .
C38 C28 C29 119.9(4) .
C18 C28 C29 108.2(3) .
C39 C29 C19 122.1(3) .
C39 C29 C28 119.3(4) .
C19 C29 C28 108.6(3) .
C40 C30 C21 120.3(4) .
C40 C30 C20 122.0(3) .
C21 C30 C20 108.2(3) .
C21 C31 C32 118.5(3) .
C21 C31 C41 120.1(3) .
C32 C31 C41 108.5(3) .
C22 C32 C31 118.7(3) .
C22 C32 C42 120.8(3) .
C31 C32 C42 107.9(3) .
C23 C33 C34 119.0(3) .
C23 C33 C43 121.0(3) .
C34 C33 C43 107.4(3) .
C24 C34 C33 118.5(4) .
C24 C34 C44 120.1(3) .
C33 C34 C44 109.1(3) .
C25 C35 C36 118.9(3) .
C25 C35 C45 119.8(3) .
C36 C35 C45 108.7(3) .
C26 C36 C35 119.0(4) .
C26 C36 C46 120.1(4) .
C35 C36 C46 108.1(3) .
C27 C37 C38 119.0(4) .
C27 C37 C47 120.2(4) .
C38 C37 C47 108.0(3) .
C28 C38 C37 118.9(4) .
C28 C38 C48 120.7(3) .
C37 C38 C48 108.1(4) .
C29 C39 C40 118.5(4) .
C29 C39 C49 120.8(3) .
C40 C39 C49 107.8(3) .
C30 C40 C39 118.8(3) .
C30 C40 C50 119.8(4) .
C39 C40 C50 108.3(3) .
C50 C41 C31 119.7(4) .
C50 C41 C51 120.1(4) .
C31 C41 C51 108.1(3) .
C43 C42 C32 120.1(4) .
C43 C42 C51 119.7(4) .
C32 C42 C51 108.2(3) .
C42 C43 C52 120.0(4) .
C42 C43 C33 119.3(4) .
C52 C43 C33 108.3(3) .
C45 C44 C34 120.4(3) .
C45 C44 C52 120.2(4) .
C34 C44 C52 107.5(3) .
C44 C45 C53 120.5(3) .
C44 C45 C35 119.9(4) .
C53 C45 C35 107.1(3) .
C47 C46 C53 120.1(4) .
C47 C46 C36 120.3(4) .
C53 C46 C36 107.7(4) .
C46 C47 C54 120.3(4) .
C46 C47 C37 119.8(4) .
C54 C47 C37 108.1(3) .
C49 C48 C38 119.5(4) .
C49 C48 C54 119.7(4) .
C38 C48 C54 108.4(3) .
C48 C49 C39 119.8(4) .
C48 C49 C55 119.8(4) .
C39 C49 C55 108.2(3) .
C41 C50 C55 119.8(4) .
C41 C50 C40 120.0(4) .
C55 C50 C40 107.9(3) .
C56 C51 C41 120.0(4) .
C56 C51 C42 120.4(4) .
C41 C51 C42 107.3(4) .
C57 C52 C43 120.3(4) .
C57 C52 C44 119.7(3) .
C43 C52 C44 107.7(3) .
C58 C53 C45 119.6(4) .
C58 C53 C46 119.8(4) .
C45 C53 C46 108.3(3) .
C59 C54 C47 119.9(4) .
C59 C54 C48 120.5(4) .
C47 C54 C48 107.3(3) .
C60 C55 C50 120.2(4) .
C60 C55 C49 120.3(4) .
C50 C55 C49 107.8(4) .
C51 C56 C57 119.8(4) .
C51 C56 C60 120.3(4) .
C57 C56 C60 108.2(3) .
C52 C57 C56 119.8(4) .
C52 C57 C58 120.2(3) .
C56 C57 C58 107.3(4) .
C53 C58 C59 119.7(4) .
C53 C58 C57 119.8(4) .
C59 C58 C57 108.8(3) .
C54 C59 C58 120.3(4) .
C54 C59 C60 119.7(4) .
C58 C59 C60 107.5(3) .
C55 C60 C56 119.7(4) .
C55 C60 C59 120.0(4) .
C56 C60 C59 108.1(4) .
C66 C61 C62 119.0(3) .
C66 C61 C6 118.8(3) .
C62 C61 C6 122.3(3) .
C61 C62 C63 118.3(3) .
C61 C62 C92 120.2(3) .
C63 C62 C92 121.5(4) .
C64 C63 C62 121.8(4) .
C64 C63 H63 119.1 .
C62 C63 H63 119.1 .
C65 C64 C63 119.5(4) .
C65 C64 H64 120.2 .
C63 C64 H64 120.2 .
C64 C65 C66 119.6(4) .
C64 C65 H65 120.2 .
C66 C65 H65 120.2 .
C65 C66 C61 121.8(4) .
C65 C66 H66 119.1 .
C61 C66 H66 119.1 .
C68 C67 C72 119.0(4) .
C68 C67 C7 120.5(3) .
C72 C67 C7 120.3(4) .
C67 C68 C69 120.9(4) .
C67 C68 H68 119.5 .
C69 C68 H68 119.5 .
C68 C69 C70 119.4(4) .
C68 C69 H69 120.3 .
C70 C69 H69 120.3 .
C71 C70 C69 120.0(4) .
C71 C70 H70 120 .
C69 C70 H70 120 .
C70 C71 C72 120.6(5) .
C70 C71 H71 119.7 .
C72 C71 H71 119.7 .
C71 C72 C67 120.1(4) .
C71 C72 H72 119.9 .
C67 C72 H72 119.9 .
C74 C73 C78 119.2(4) .
C74 C73 C8 122.6(3) .
C78 C73 C8 118.1(3) .
C73 C74 C75 120.7(4) .
C73 C74 H74 119.6 .
C75 C74 H74 119.6 .
C76 C75 C74 119.9(4) .
C76 C75 H75 120.1 .
C74 C75 H75 120.1 .
C75 C76 C77 120.0(4) .
C75 C76 H76 120 .
C77 C76 H76 120 .
C78 C77 C76 120.2(4) .
C78 C77 H77 119.9 .
C76 C77 H77 119.9 .
C77 C78 C73 120.0(4) .
C77 C78 H78 120 .
C73 C78 H78 120 .
C84 C79 C80 118.9(4) .
C84 C79 C9 120.1(4) .
C80 C79 C9 120.9(3) .
C79 C80 C81 120.2(4) .
C79 C80 H80 119.9 .
C81 C80 H80 119.9 .
C82 C81 C80 120.6(5) .
C82 C81 H81 119.7 .
C80 C81 H81 119.7 .
C81 C82 C83 119.5(4) .
C81 C82 H82 120.3 .
C83 C82 H82 120.3 .
C82 C83 C84 120.5(5) .
C82 C83 H83 119.8 .
C84 C83 H83 119.8 .
C79 C84 C83 120.3(5) .
C79 C84 H84 119.9 .
C83 C84 H84 119.9 .
C90 C85 C86 118.4(4) .
C90 C85 C10 120.5(3) .
C86 C85 C10 121.1(3) .
C87 C86 C85 120.6(4) .
C87 C86 H86 119.7 .
C85 C86 H86 119.7 .
C86 C87 C88 121.0(4) .
C86 C87 H87 119.5 .
C88 C87 H87 119.5 .
C89 C88 C87 118.9(4) .
C89 C88 H88 120.5 .
C87 C88 H88 120.5 .
C88 C89 C90 120.7(4) .
C88 C89 H89 119.6 .
C90 C89 H89 119.6 .
C85 C90 C89 120.3(4) .
C85 C90 H90 119.8 .
C89 C90 H90 119.8 .
C92 C91 C1 126.1(3) .
C92 C91 H91 116.9 .
C1 C91 H91 116.9 .
C91 C92 C62 121.2(4) .
C91 C92 C93 118.6(3) .
C62 C92 C93 120.1(3) .
C94 C93 C98 119.1(4) .
C94 C93 C92 120.8(4) .
C98 C93 C92 120.1(3) .
C93 C94 C95 120.2(4) .
C93 C94 H94 119.9 .
C95 C94 H94 119.9 .
C96 C95 C94 119.3(4) .
C96 C95 H95 120.3 .
C94 C95 H95 120.3 .
C95 C96 C97 121.6(4) .
C95 C96 Br1 119.7(3) .
C97 C96 Br1 118.6(4) .
C98 C97 C96 118.4(4) .
C98 C97 H97 120.8 .
C96 C97 H97 120.8 .
C97 C98 C93 121.4(4) .
C97 C98 H98 119.3 .
C93 C98 H98 119.3 .
S1 C101 S1 180.000(3) 5_667
S3 C102 S2 170.1(11) .

loop_
_geom_bond_atom_site_label_1
_geom_bond_atom_site_label_2
_geom_bond_distance
_geom_bond_site_symmetry_2
C1 C91 1.518(5) .
C1 C5 1.539(5) .
C1 C2 1.546(5) .
C1 C6 1.568(4) .
C2 C3 1.342(5) .
C2 C7 1.510(5) .
C3 C4 1.465(5) .
C3 C8 1.517(5) .
C4 C5 1.340(5) .
C4 C9 1.517(5) .
C5 C10 1.511(5) .
C6 C11 1.536(5) .
C6 C20 1.542(5) .
C6 C61 1.545(5) .
C7 C67 1.532(5) .
C7 C12 1.542(5) .
C7 C13 1.551(5) .
C8 C15 1.534(5) .
C8 C73 1.540(5) .
C8 C14 1.542(5) .
C9 C17 1.532(5) .
C9 C79 1.538(5) .
C9 C16 1.546(5) .
C10 C85 1.525(5) .
C10 C19 1.542(5) .
C10 C18 1.551(5) .
C11 C12 1.362(5) .
C11 C21 1.435(5) .
C12 C22 1.445(5) .
C13 C14 1.372(5) .
C13 C23 1.434(5) .
C14 C24 1.427(6) .
C15 C16 1.373(5) .
C15 C25 1.434(5) .
C16 C26 1.436(5) .
C17 C18 1.371(5) .
C17 C27 1.427(5) .
C18 C28 1.442(6) .
C19 C20 1.369(5) .
C19 C29 1.434(6) .
C20 C30 1.440(5) .
C21 C31 1.389(6) .
C21 C30 1.435(5) .
C22 C32 1.395(5) .
C22 C23 1.449(5) .
C23 C33 1.398(6) .
C24 C34 1.395(5) .
C24 C25 1.443(5) .
C25 C35 1.400(6) .
C26 C36 1.399(5) .
C26 C27 1.452(5) .
C27 C37 1.397(6) .
C28 C38 1.389(6) .
C28 C29 1.456(5) .
C29 C39 1.392(5) .
C30 C40 1.388(6) .
C31 C32 1.440(5) .
C31 C41 1.441(6) .
C32 C42 1.442(6) .
C33 C34 1.435(5) .
C33 C43 1.454(6) .
C34 C44 1.441(6) .
C35 C36 1.427(6) .
C35 C45 1.454(5) .
C36 C46 1.449(6) .
C37 C38 1.434(5) .
C37 C47 1.457(6) .
C38 C48 1.445(6) .
C39 C40 1.437(5) .
C39 C49 1.443(6) .
C40 C50 1.445(6) .
C41 C50 1.396(6) .
C41 C51 1.449(6) .
C42 C43 1.386(5) .
C42 C51 1.456(6) .
C43 C52 1.444(6) .
C44 C45 1.384(6) .
C44 C52 1.456(5) .
C45 C53 1.446(6) .
C46 C47 1.386(6) .
C46 C53 1.447(6) .
C47 C54 1.448(5) .
C48 C49 1.401(5) .
C48 C54 1.451(6) .
C49 C55 1.445(6) .
C50 C55 1.443(6) .
C51 C56 1.384(6) .
C52 C57 1.392(6) .
C53 C58 1.406(6) .
C54 C59 1.390(6) .
C55 C60 1.397(6) .
C56 C57 1.448(6) .
C56 C60 1.450(6) .
C57 C58 1.451(6) .
C58 C59 1.443(6) .
C59 C60 1.450(5) .
C61 C66 1.396(5) .
C61 C62 1.398(6) .
C62 C63 1.403(5) .
C62 C92 1.468(5) .
C63 C64 1.386(6) .
C63 H63 0.95 .
C64 C65 1.372(6) .
C64 H64 0.95 .
C65 C66 1.383(6) .
C65 H65 0.95 .
C66 H66 0.95 .
C67 C68 1.383(6) .
C67 C72 1.399(6) .
C68 C69 1.384(6) .
C68 H68 0.95 .
C69 C70 1.400(7) .
C69 H69 0.95 .
C70 C71 1.370(8) .
C70 H70 0.95 .
C71 C72 1.382(7) .
C71 H71 0.95 .
C72 H72 0.95 .
C73 C74 1.384(6) .
C73 C78 1.404(5) .
C74 C75 1.393(6) .
C74 H74 0.95 .
C75 C76 1.385(6) .
C75 H75 0.95 .
C76 C77 1.392(6) .
C76 H76 0.95 .
C77 C78 1.389(6) .
C77 H77 0.95 .
C78 H78 0.95 .
C79 C84 1.386(6) .
C79 C80 1.390(6) .
C80 C81 1.396(6) .
C80 H80 0.95 .
C81 C82 1.372(7) .
C81 H81 0.95 .
C82 C83 1.379(8) .
C82 H82 0.95 .
C83 C84 1.395(6) .
C83 H83 0.95 .
C84 H84 0.95 .
C85 C90 1.385(5) .
C85 C86 1.393(5) .
C86 C87 1.370(6) .
C86 H86 0.95 .
C87 C88 1.381(6) .
C87 H87 0.95 .
C88 C89 1.371(6) .
C88 H88 0.95 .
C89 C90 1.392(6) .
C89 H89 0.95 .
C90 H90 0.95 .
C91 C92 1.334(5) .
C91 H91 0.95 .
C92 C93 1.499(6) .
C93 C94 1.388(5) .
C93 C98 1.390(6) .
C94 C95 1.400(6) .
C94 H94 0.95 .
C95 C96 1.362(7) .
C95 H95 0.95 .
C96 C97 1.399(6) .
C96 Br1 1.903(4) .
C97 C98 1.375(6) .
C97 H97 0.95 .
C98 H98 0.95 .
C101 S1 1.546(7) .
C101 S1 1.546(7) 5_667
C102 S3 1.462(14) .
C102 S2 1.483(13) .
